data_1575298
loop_
_publ_author_name
'Schwamm, Ryan J.'
'Bhide, Malavika A.'
'Nichol, Gary S.'
'Cowley, Michael J.'

_publ_section_title
;
 Reversible addition of ethene to gallium(i) monomers and dimers.
;
_journal_issue 29
_journal_name_full 'Chemical science'
_journal_page_first 13333
_journal_page_last 13344
_journal_paper_doi 10.1039/d4sc06894g
_journal_volume 16
_journal_year 2025
_chemical_formula_moiety 'C48 H74 Ga2 N2 P2, C6 D6'
_chemical_formula_sum 'C54 H74 D6 Ga2 N2 P2'
_chemical_formula_weight 964.61
_space_group_crystal_system monoclinic
_space_group_IT_number 14
_space_group_name_Hall '-P 2yn'
_space_group_name_H-M_alt 'P 1 21/n 1'
_atom_sites_solution_hydrogens geom
_atom_sites_solution_primary dual
_audit_creation_date 2021-10-08
_audit_creation_method
;
Olex2 1.5-beta
(compiled 2021.08.20 svn.r13c46975 for OlexSys, GUI svn.r6405)
;
_audit_update_record
;
2024-09-16 deposited with the CCDC.	2025-04-10 downloaded from the CCDC.
;
_cell_angle_alpha 90
_cell_angle_beta 93.272(2)
_cell_angle_gamma 90
_cell_formula_units_Z 2
_cell_length_a 13.2842(7)
_cell_length_b 14.0429(7)
_cell_length_c 13.7970(7)
_cell_measurement_reflns_used 9973
_cell_measurement_temperature 100.00
_cell_measurement_theta_max 26.37
_cell_measurement_theta_min 2.53
_cell_volume 2569.6(2)
_computing_cell_refinement 'SAINT V8.40A (Bruker, 2019)'
_computing_data_collection APEX4
_computing_data_reduction 'SAINT V8.40A (Bruker, 2019)'
_computing_molecular_graphics 'Olex2 1.5-beta (Dolomanov et al., 2009)'
_computing_publication_material 'Olex2 1.5-beta (Dolomanov et al., 2009)'
_computing_structure_refinement 'SHELXL 2018/3 (Sheldrick, 2015)'
_computing_structure_solution 'SHELXT  (Sheldrick, 2015)'
_diffrn_ambient_temperature 100.00
_diffrn_measured_fraction_theta_full 0.999
_diffrn_measured_fraction_theta_max 0.998
_diffrn_measurement_device_type 'Bruker APEX-II CCD'
_diffrn_measurement_method '\f and \w scans'
_diffrn_radiation_type MoK\a
_diffrn_radiation_wavelength 0.71073
_diffrn_reflns_av_R_equivalents 0.0550
_diffrn_reflns_av_unetI/netI 0.0259
_diffrn_reflns_Laue_measured_fraction_full 0.999
_diffrn_reflns_Laue_measured_fraction_max 0.998
_diffrn_reflns_limit_h_max 16
_diffrn_reflns_limit_h_min -16
_diffrn_reflns_limit_k_max 17
_diffrn_reflns_limit_k_min 0
_diffrn_reflns_limit_l_max 17
_diffrn_reflns_limit_l_min 0
_diffrn_reflns_number 119020
_diffrn_reflns_point_group_measured_fraction_full 0.999
_diffrn_reflns_point_group_measured_fraction_max 0.998
_diffrn_reflns_theta_full 25.242
_diffrn_reflns_theta_max 26.461
_diffrn_reflns_theta_min 2.192
_diffrn_source ImuS-Mo
_diffrn_source_current 1.4
_diffrn_source_power 0.07
_diffrn_source_voltage 50.0
_diffrn_standards_number 0
_exptl_absorpt_coefficient_mu 1.146
_exptl_absorpt_correction_T_max 0.745372
_exptl_absorpt_correction_T_min 0.686413
_exptl_absorpt_correction_type multi-scan
_exptl_absorpt_process_details
;
 TWINABS-2012/1 (Bruker,2012) was used for absorption correction.
 
For component 1:
 wR2(int) was 0.0678 before and 0.0448 after correction.
 
For component 2:
 wR2(int) was 0.1015 before and 0.0457 after correction.
 The Ratio of minimum to maximum transmission is 0.92.

Final HKLF 4 output contains 119020 reflections, Rint = 0.0550
 (56830 with I > 3sig(I), Rint = 0.0399)
;
_exptl_crystal_colour orange
_exptl_crystal_colour_primary orange
_exptl_crystal_density_diffrn 1.247
_exptl_crystal_description block
_exptl_crystal_F_000 1020
_exptl_crystal_recrystallization_method 'The material was recrystallised from d6-benzene by slow evaporation'
_exptl_crystal_size_max 0.155
_exptl_crystal_size_mid 0.091
_exptl_crystal_size_min 0.076
_refine_diff_density_max 0.339
_refine_diff_density_min -0.388
_refine_diff_density_rms 0.066
_refine_ls_extinction_method none
_refine_ls_goodness_of_fit_ref 1.171
_refine_ls_hydrogen_treatment constr
_refine_ls_matrix_type full
_refine_ls_number_parameters 424
_refine_ls_number_reflns 8531
_refine_ls_number_restraints 98
_refine_ls_restrained_S_all 1.171
_refine_ls_R_factor_all 0.0630
_refine_ls_R_factor_gt 0.0528
_refine_ls_shift/su_max 0.000
_refine_ls_shift/su_mean 0.000
_refine_ls_structure_factor_coef Fsqd
_refine_ls_weighting_details 'w=1/[\s^2^(Fo^2^)+4.9662P] where P=(Fo^2^+2Fc^2^)/3'
_refine_ls_weighting_scheme calc
_refine_ls_wR_factor_gt 0.1116
_refine_ls_wR_factor_ref 0.1164
_reflns_Friedel_coverage 0.000
_reflns_number_gt 7584
_reflns_number_total 8531
_reflns_threshold_expression 'I > 2\s(I)'
_cod_data_source_file d4sc06894g3.cif
_cod_data_source_block mc21046
_cod_database_code 1575298
_shelx_shelxl_version_number 2018/3
_shelx_space_group_comment
;
The symmetry employed for this shelxl refinement is uniquely defined
by the following loop, which should always be used as a source of
symmetry information in preference to the above space-group names.
They are only intended as comments.
;
_shelx_estimated_absorpt_t_max 0.918
_shelx_estimated_absorpt_t_min 0.842
_olex2_refinement_description
;
1. Twinned data refinement
 Scales: 0.5662(11)
 0.4338(11)
2. Fixed Uiso
 At 1.2 times of:
  All C(H) groups, All C(H,H) groups
 At 1.5 times of:
  All C(H,H,H) groups
3. Restrained distances
 P1-Ga1 \\sim P1-Ga1A
 with sigma of 0.02
 N1-Ga1 \\sim N1-Ga1A
 with sigma of 0.02
4. Rigid bond restraints
 C8A, C11A, C9A, C10A
 with sigma for 1-2 distances of 0.01 and sigma for 1-3 distances of 0.01
5. Uiso/Uaniso restraints and constraints
C8A \\sim C11A \\sim C9A \\sim C10A: within 2A with sigma of 0.04 and sigma for
terminal atoms of 0.08 within 2A
6. Rigid body (RIGU) restrains
 C8A, C11A, C9A, C10A
 with sigma for 1-2 distances of 0.004 and sigma for 1-3 distances of 0.004
 C8, C9, C11, C10
 with sigma for 1-2 distances of 0.004 and sigma for 1-3 distances of 0.004
 C12, C13, C14, C15
 with sigma for 1-2 distances of 0.004 and sigma for 1-3 distances of 0.004
7. Same fragment restrains
{C2, C3, C4, C5, C6} sigma for 1-2: 0.02, 1-3: 0.02
as in
{C2A, C3A, C4A, C5A, C6A}
{C8, C9, C10A, C11} sigma for 1-2: 0.02, 1-3: 0.02
as in
{C8A, C9A, C10, C11A}
{C12, C13, C14, C15} sigma for 1-2: 0.02, 1-3: 0.02
as in
{C12A, C13A, C14A, C15A}
8. Others
 Sof(Ga1A)=Sof(P1A)=Sof(C10A)=Sof(H10A)=Sof(H10B)=Sof(H10C)=Sof(C8A)=Sof(C9A)=
 Sof(H9AA)=Sof(H9AB)=Sof(H9AC)=Sof(C11A)=Sof(H11D)=Sof(H11E)=Sof(H11F)=
 Sof(C12A)=Sof(C13A)=Sof(H13D)=Sof(H13E)=Sof(H13F)=Sof(C14A)=Sof(H14D)=
 Sof(H14E)=Sof(H14F)=Sof(C15A)=Sof(H15D)=Sof(H15E)=Sof(H15F)=1-FVAR(1)
 Sof(Ga1)=Sof(P1)=Sof(C8)=Sof(C9)=Sof(H9A)=Sof(H9B)=Sof(H9C)=Sof(C11)=
 Sof(H11A)=Sof(H11B)=Sof(H11C)=Sof(C10)=Sof(H10D)=Sof(H10E)=Sof(H10F)=Sof(C12)=
 Sof(C13)=Sof(H13A)=Sof(H13B)=Sof(H13C)=Sof(C14)=Sof(H14A)=Sof(H14B)=Sof(H14C)=
 Sof(C15)=Sof(H15A)=Sof(H15B)=Sof(H15C)=FVAR(1)
 Sof(C2A)=Sof(H2A)=Sof(C3A)=Sof(H3AA)=Sof(H3AB)=Sof(C4A)=Sof(H4AA)=Sof(H4AB)=
 Sof(C5A)=Sof(H5A)=Sof(C6A)=Sof(H6AA)=Sof(H6AB)=1-FVAR(2)
 Sof(C2)=Sof(H2)=Sof(C3)=Sof(H3A)=Sof(H3B)=Sof(C4)=Sof(H4A)=Sof(H4B)=Sof(C5)=
 Sof(H5)=Sof(C6)=Sof(H6A)=Sof(H6B)=FVAR(2)
9.a Ternary CH refined with riding coordinates:
 C2(H2), C5(H5), C2A(H2A), C5A(H5A)
9.b Secondary CH2 refined with riding coordinates:
 C3(H3A,H3B), C4(H4A,H4B), C6(H6A,H6B), C3A(H3AA,H3AB), C4A(H4AA,H4AB),
 C6A(H6AA,H6AB)
9.c Aromatic/amide H refined with riding coordinates:
 C18(H18), C20(H20), C25(D25), C26(D26), C27(D27)
9.d Idealised Me refined as rotating group:
 C9(H9A,H9B,H9C), C10A(H10A,H10B,H10C), C11(H11A,H11B,H11C), C9A(H9AA,H9AB,
 H9AC), C10(H10D,H10E,H10F), C11A(H11D,H11E,H11F), C13(H13A,H13B,H13C),
 C14(H14A,H14B,H14C), C15(H15A,H15B,H15C), C13A(H13D,H13E,H13F), C14A(H14D,H14E,
 H14F), C15A(H15D,H15E,H15F), C22(H22A,H22B,H22C), C23(H23A,H23B,H23C),
 C24(H24A,H24B,H24C)
;
_olex2_diffrn_ambient_temperature_device 'Oxford Cryosystems Cryostream 800'
_olex2_exptl_crystal_mounting_method 'The crystal was mounted on a MITIGEN holder in Paratone oil'
_olex2_submission_original_sample_id RJS63
_olex2_submission_special_instructions 'No special instructions were received'

loop_
_space_group_symop_operation_xyz
'x, y, z'
'-x+1/2, y+1/2, -z+1/2'
'-x, -y, -z'
'x-1/2, -y-1/2, z-1/2'

loop_
_atom_site_label
_atom_site_type_symbol
_atom_site_fract_x
_atom_site_fract_y
_atom_site_fract_z
_atom_site_U_iso_or_equiv
_atom_site_adp_type
_atom_site_occupancy
_atom_site_site_symmetry_order
_atom_site_calc_flag
_atom_site_refinement_flags_posn
_atom_site_refinement_flags_adp
_atom_site_refinement_flags_occupancy
_atom_site_disorder_assembly
_atom_site_disorder_group
Ga1 Ga 0.44337(5) 0.55829(4) 0.45699(4) 0.02488(17) Uani 0.7084(13) 1 d D . P A 1
Ga1A Ga 0.54970(11) 0.56912(9) 0.47502(9) 0.0255(5) Uani 0.2916(13) 1 d D . P A 2
P1 P 0.4619(3) 0.7297(4) 0.5072(4) 0.0172(6) Uani 0.7084(13) 1 d . . P A 1
P1A P 0.4914(6) 0.7312(12) 0.5136(12) 0.027(2) Uani 0.2916(13) 1 d . . P A 2
N1 N 0.4977(3) 0.6070(2) 0.3340(2) 0.0340(8) Uani 1 1 d D . . . .
C1 C 0.5043(3) 0.7012(3) 0.3227(3) 0.0326(9) Uani 1 1 d . . . . .
C2 C 0.5356(5) 0.7508(4) 0.2288(4) 0.0255(14) Uani 0.710(8) 1 d D . P A 1
H2 H 0.569107 0.710092 0.180666 0.031 Uiso 0.710(8) 1 calc R U P A 1
C3 C 0.4370(6) 0.8008(5) 0.1928(5) 0.0383(18) Uani 0.710(8) 1 d D . P A 1
H3A H 0.379110 0.756432 0.192587 0.046 Uiso 0.710(8) 1 calc R U P A 1
H3B H 0.442423 0.826757 0.126598 0.046 Uiso 0.710(8) 1 calc R U P A 1
C4 C 0.4255(6) 0.8819(5) 0.2675(5) 0.0420(19) Uani 0.710(8) 1 d D . P A 1
H4A H 0.429718 0.945227 0.236471 0.050 Uiso 0.710(8) 1 calc R U P A 1
H4B H 0.360712 0.876796 0.299230 0.050 Uiso 0.710(8) 1 calc R U P A 1
C5 C 0.5154(5) 0.8646(4) 0.3402(4) 0.0299(15) Uani 0.710(8) 1 d D . P A 1
H5 H 0.533867 0.919269 0.384133 0.036 Uiso 0.710(8) 1 calc R U P A 1
C6 C 0.5961(6) 0.8355(5) 0.2702(6) 0.037(2) Uani 0.710(8) 1 d D . P A 1
H6A H 0.607981 0.884909 0.220953 0.045 Uiso 0.710(8) 1 calc R U P A 1
H6B H 0.660605 0.816469 0.304248 0.045 Uiso 0.710(8) 1 calc R U P A 1
C2A C 0.4468(11) 0.8656(8) 0.3441(8) 0.021(3) Uani 0.290(8) 1 d D . P A 2
H2A H 0.411581 0.910880 0.386664 0.025 Uiso 0.290(8) 1 calc R U P A 2
C3A C 0.5446(11) 0.8998(10) 0.2996(11) 0.036(4) Uani 0.290(8) 1 d D . P A 2
H3AA H 0.601135 0.903908 0.349469 0.044 Uiso 0.290(8) 1 calc R U P A 2
H3AB H 0.535124 0.962583 0.267769 0.044 Uiso 0.290(8) 1 calc R U P A 2
C4A C 0.5631(13) 0.8202(13) 0.2243(13) 0.045(6) Uani 0.290(8) 1 d D . P A 2
H4AA H 0.567711 0.847159 0.158387 0.054 Uiso 0.290(8) 1 calc R U P A 2
H4AB H 0.625705 0.784551 0.242109 0.054 Uiso 0.290(8) 1 calc R U P A 2
C5A C 0.4702(13) 0.7561(9) 0.2293(11) 0.031(4) Uani 0.290(8) 1 d D . P A 2
H5A H 0.455087 0.715448 0.170743 0.037 Uiso 0.290(8) 1 calc R U P A 2
C6A C 0.3889(10) 0.8307(11) 0.2497(10) 0.032(4) Uani 0.290(8) 1 d D . P A 2
H6AA H 0.322587 0.802096 0.261497 0.038 Uiso 0.290(8) 1 calc R U P A 2
H6AB H 0.381564 0.880560 0.199059 0.038 Uiso 0.290(8) 1 calc R U P A 2
C7 C 0.4915(4) 0.7695(3) 0.3921(3) 0.0377(11) Uani 1 1 d . . . . .
C8 C 0.5621(8) 0.7705(7) 0.5959(8) 0.041(3) Uani 0.7084(13) 1 d D . P A 1
C9 C 0.6596(6) 0.7206(8) 0.5657(9) 0.105(5) Uani 0.7084(13) 1 d D . P A 1
H9A H 0.655991 0.652505 0.580653 0.157 Uiso 0.7084(13) 1 calc R U P A 1
H9B H 0.718111 0.748695 0.601476 0.157 Uiso 0.7084(13) 1 calc R U P A 1
H9C H 0.666240 0.729025 0.495829 0.157 Uiso 0.7084(13) 1 calc R U P A 1
C10A C 0.570(2) 0.8853(19) 0.6266(14) 0.035(5) Uani 0.2916(13) 1 d . U P A 2
H10A H 0.563209 0.928831 0.571095 0.053 Uiso 0.2916(13) 1 calc R U P A 2
H10B H 0.624925 0.906822 0.671609 0.053 Uiso 0.2916(13) 1 calc R U P A 2
H10C H 0.506685 0.884632 0.660065 0.053 Uiso 0.2916(13) 1 calc R U P A 2
C11 C 0.5411(10) 0.7415(10) 0.6975(6) 0.119(5) Uani 0.7084(13) 1 d D . P A 1
H11A H 0.474358 0.764752 0.713047 0.179 Uiso 0.7084(13) 1 calc R U P A 1
H11B H 0.592429 0.768851 0.743092 0.179 Uiso 0.7084(13) 1 calc R U P A 1
H11C H 0.542706 0.671885 0.702558 0.179 Uiso 0.7084(13) 1 calc R U P A 1
C8A C 0.5911(15) 0.7919(16) 0.5934(16) 0.029(4) Uani 0.2916(13) 1 d D U P A 2
C9A C 0.6818(13) 0.7860(13) 0.5313(13) 0.046(4) Uani 0.2916(13) 1 d D U P A 2
H9AA H 0.686349 0.721790 0.504153 0.069 Uiso 0.2916(13) 1 calc R U P A 2
H9AB H 0.743319 0.799995 0.571464 0.069 Uiso 0.2916(13) 1 calc R U P A 2
H9AC H 0.674352 0.832478 0.478423 0.069 Uiso 0.2916(13) 1 calc R U P A 2
C10 C 0.5807(11) 0.8811(9) 0.5855(8) 0.074(4) Uani 0.7084(13) 1 d . . P A 1
H10D H 0.588081 0.896808 0.517093 0.111 Uiso 0.7084(13) 1 calc R U P A 1
H10E H 0.642209 0.899003 0.623710 0.111 Uiso 0.7084(13) 1 calc R U P A 1
H10F H 0.523174 0.916014 0.609333 0.111 Uiso 0.7084(13) 1 calc R U P A 1
C11A C 0.6166(14) 0.7395(18) 0.6857(13) 0.055(5) Uani 0.2916(13) 1 d D U P A 2
H11D H 0.581682 0.769008 0.738697 0.083 Uiso 0.2916(13) 1 calc R U P A 2
H11E H 0.689567 0.742034 0.700520 0.083 Uiso 0.2916(13) 1 calc R U P A 2
H11F H 0.595254 0.672902 0.678489 0.083 Uiso 0.2916(13) 1 calc R U P A 2
C12 C 0.3338(6) 0.7741(5) 0.5317(6) 0.0386(18) Uani 0.7084(13) 1 d D . P A 1
C13 C 0.3292(9) 0.8820(6) 0.5397(8) 0.052(3) Uani 0.7084(13) 1 d D . P A 1
H13A H 0.373374 0.903129 0.594880 0.078 Uiso 0.7084(13) 1 calc R U P A 1
H13B H 0.259763 0.901703 0.549585 0.078 Uiso 0.7084(13) 1 calc R U P A 1
H13C H 0.351525 0.910716 0.479867 0.078 Uiso 0.7084(13) 1 calc R U P A 1
C14 C 0.2982(8) 0.7245(7) 0.6204(8) 0.090(4) Uani 0.7084(13) 1 d D . P A 1
H14A H 0.326210 0.659926 0.624047 0.135 Uiso 0.7084(13) 1 calc R U P A 1
H14B H 0.224419 0.721083 0.616215 0.135 Uiso 0.7084(13) 1 calc R U P A 1
H14C H 0.320915 0.760181 0.678670 0.135 Uiso 0.7084(13) 1 calc R U P A 1
C15 C 0.2666(6) 0.7419(5) 0.4425(8) 0.067(2) Uani 0.7084(13) 1 d D . P A 1
H15A H 0.287065 0.775520 0.384596 0.101 Uiso 0.7084(13) 1 calc R U P A 1
H15B H 0.195963 0.756538 0.453155 0.101 Uiso 0.7084(13) 1 calc R U P A 1
H15C H 0.274195 0.673102 0.433228 0.101 Uiso 0.7084(13) 1 calc R U P A 1
C12A C 0.3611(14) 0.7514(11) 0.5706(15) 0.044(6) Uani 0.2916(13) 1 d D . P A 2
C13A C 0.318(2) 0.8531(13) 0.564(2) 0.070(10) Uani 0.2916(13) 1 d D . P A 2
H13D H 0.356542 0.894459 0.609977 0.105 Uiso 0.2916(13) 1 calc R U P A 2
H13E H 0.247088 0.852086 0.581069 0.105 Uiso 0.2916(13) 1 calc R U P A 2
H13F H 0.322274 0.877461 0.498232 0.105 Uiso 0.2916(13) 1 calc R U P A 2
C14A C 0.3611(18) 0.7206(18) 0.6761(16) 0.080(8) Uani 0.2916(13) 1 d D . P A 2
H14D H 0.397488 0.660131 0.684521 0.120 Uiso 0.2916(13) 1 calc R U P A 2
H14E H 0.291478 0.712294 0.694534 0.120 Uiso 0.2916(13) 1 calc R U P A 2
H14F H 0.394398 0.769318 0.717438 0.120 Uiso 0.2916(13) 1 calc R U P A 2
C15A C 0.2863(17) 0.6858(17) 0.511(2) 0.123(14) Uani 0.2916(13) 1 d D . P A 2
H15D H 0.263314 0.718025 0.450750 0.184 Uiso 0.2916(13) 1 calc R U P A 2
H15E H 0.228222 0.671670 0.549271 0.184 Uiso 0.2916(13) 1 calc R U P A 2
H15F H 0.320336 0.626239 0.495379 0.184 Uiso 0.2916(13) 1 calc R U P A 2
C16 C 0.5154(3) 0.5441(2) 0.2563(3) 0.0276(9) Uani 1 1 d . . . . .
C17 C 0.4336(4) 0.5037(3) 0.2027(4) 0.0424(11) Uani 1 1 d . . . . .
C18 C 0.4524(5) 0.4411(3) 0.1284(3) 0.0567(15) Uani 1 1 d . . . . .
H18 H 0.396680 0.414557 0.091515 0.068 Uiso 1 1 calc R U . . .
C19 C 0.5476(5) 0.4157(3) 0.1059(3) 0.0537(15) Uani 1 1 d . . . . .
C20 C 0.6271(4) 0.4551(3) 0.1598(3) 0.0450(12) Uani 1 1 d . . . . .
H20 H 0.693877 0.438538 0.145176 0.054 Uiso 1 1 calc R U . . .
C21 C 0.6131(3) 0.5183(3) 0.2349(3) 0.0322(10) Uani 1 1 d . . . . .
C22 C 0.3270(4) 0.5299(4) 0.2250(6) 0.081(2) Uani 1 1 d . . . . .
H22A H 0.315925 0.514458 0.292808 0.121 Uiso 1 1 calc R U . . .
H22B H 0.279254 0.493988 0.182269 0.121 Uiso 1 1 calc R U . . .
H22C H 0.316582 0.598286 0.214272 0.121 Uiso 1 1 calc R U . . .
C23 C 0.5625(6) 0.3457(4) 0.0240(4) 0.098(3) Uani 1 1 d . . . . .
H23A H 0.533244 0.284071 0.040092 0.147 Uiso 1 1 calc R U . . .
H23B H 0.634787 0.337954 0.015362 0.147 Uiso 1 1 calc R U . . .
H23C H 0.529229 0.370043 -0.036169 0.147 Uiso 1 1 calc R U . . .
C24 C 0.7010(3) 0.5584(4) 0.2959(4) 0.0494(12) Uani 1 1 d . . . . .
H24A H 0.709569 0.625837 0.280189 0.074 Uiso 1 1 calc R U . . .
H24B H 0.762480 0.523421 0.282251 0.074 Uiso 1 1 calc R U . . .
H24C H 0.688089 0.551853 0.364782 0.074 Uiso 1 1 calc R U . . .
C25 C 0.8973(4) 0.5005(4) 0.5056(4) 0.0538(13) Uani 1 1 d . . . . .
D25 D 0.826110 0.500881 0.509459 0.065 Uiso 1 1 calc R U . . .
C26 C 0.9426(4) 0.5632(4) 0.4438(4) 0.0545(12) Uani 1 1 d . . . . .
D26 D 0.902791 0.606695 0.405239 0.065 Uiso 1 1 calc R U . . .
C27 C 1.0450(4) 0.5618(4) 0.4388(3) 0.0555(13) Uani 1 1 d . . . . .
D27 D 1.076434 0.604462 0.396386 0.067 Uiso 1 1 calc R U . . .

loop_
_atom_site_aniso_label
_atom_site_aniso_U_11
_atom_site_aniso_U_22
_atom_site_aniso_U_33
_atom_site_aniso_U_23
_atom_site_aniso_U_13
_atom_site_aniso_U_12
Ga1 0.0289(3) 0.0161(3) 0.0306(3) 0.0043(2) 0.0105(2) 0.0025(3)
Ga1A 0.0385(9) 0.0207(7) 0.0171(7) 0.0040(5) 0.0010(6) 0.0057(7)
P1 0.019(2) 0.0128(8) 0.0202(10) 0.0019(7) 0.0057(15) 0.0027(15)
P1A 0.017(5) 0.024(3) 0.039(3) 0.004(2) 0.005(4) 0.002(4)
N1 0.056(2) 0.0208(16) 0.0259(17) 0.0023(13) 0.0096(17) 0.0119(17)
C1 0.052(3) 0.0193(18) 0.026(2) 0.0039(15) -0.0040(19) -0.0036(18)
C2 0.037(4) 0.018(3) 0.023(3) -0.001(2) 0.011(3) 0.001(3)
C3 0.057(5) 0.027(3) 0.031(3) 0.004(3) -0.002(3) 0.008(3)
C4 0.064(5) 0.024(3) 0.038(4) 0.004(3) 0.004(3) 0.020(3)
C5 0.042(5) 0.019(3) 0.031(3) -0.002(2) 0.014(3) -0.002(3)
C6 0.050(5) 0.022(3) 0.042(5) -0.004(3) 0.026(4) -0.013(3)
C2A 0.030(9) 0.015(6) 0.018(7) -0.001(5) -0.006(6) 0.004(6)
C3A 0.044(10) 0.034(8) 0.032(8) 0.015(7) 0.005(7) -0.011(8)
C4A 0.065(15) 0.033(12) 0.040(12) 0.005(9) 0.025(10) 0.007(10)
C5A 0.043(11) 0.021(8) 0.027(8) -0.003(6) -0.006(8) 0.003(8)
C6A 0.040(10) 0.025(8) 0.027(8) -0.005(7) -0.024(7) 0.014(7)
C7 0.070(3) 0.0189(18) 0.0239(19) 0.0005(15) -0.005(2) -0.001(2)
C8 0.053(7) 0.029(5) 0.038(4) -0.016(3) -0.027(4) 0.010(4)
C9 0.047(5) 0.097(8) 0.162(12) -0.068(8) -0.058(6) 0.031(6)
C10A 0.026(9) 0.038(7) 0.041(12) -0.027(8) -0.008(9) -0.011(6)
C11 0.192(13) 0.125(10) 0.034(5) 0.012(5) -0.055(7) -0.046(11)
C8A 0.027(10) 0.025(9) 0.033(8) -0.014(6) -0.022(7) 0.001(8)
C9A 0.045(10) 0.044(9) 0.048(9) -0.020(8) -0.003(7) 0.008(8)
C10 0.085(10) 0.052(5) 0.077(9) -0.014(7) -0.055(8) -0.010(5)
C11A 0.048(11) 0.071(12) 0.043(9) 0.007(8) -0.022(8) -0.007(11)
C12 0.034(4) 0.023(4) 0.061(5) 0.004(3) 0.026(3) 0.012(3)
C13 0.054(6) 0.034(4) 0.070(6) -0.015(5) 0.021(5) 0.009(4)
C14 0.092(8) 0.081(7) 0.105(8) 0.032(7) 0.079(7) 0.029(7)
C15 0.032(4) 0.037(4) 0.133(8) -0.011(5) -0.001(4) -0.003(3)
C12A 0.042(12) 0.006(8) 0.081(16) -0.007(8) -0.021(10) 0.006(7)
C13A 0.036(12) 0.048(15) 0.13(3) 0.031(15) 0.035(14) 0.006(11)
C14A 0.067(16) 0.087(17) 0.09(2) 0.026(15) 0.050(14) 0.027(14)
C15A 0.053(16) 0.09(2) 0.22(4) -0.09(2) 0.00(2) 0.010(14)
C16 0.041(2) 0.0192(18) 0.0227(18) 0.0052(14) 0.0025(17) 0.0061(17)
C17 0.043(3) 0.031(2) 0.053(3) 0.014(2) -0.004(2) 0.000(2)
C18 0.094(4) 0.032(2) 0.040(3) 0.007(2) -0.035(3) -0.015(3)
C19 0.111(5) 0.026(2) 0.024(2) 0.0004(17) 0.002(3) 0.005(3)
C20 0.072(3) 0.026(2) 0.039(3) 0.001(2) 0.021(2) 0.010(2)
C21 0.044(3) 0.0205(19) 0.032(2) 0.0007(17) 0.0020(19) 0.0101(18)
C22 0.043(3) 0.052(4) 0.145(7) 0.016(4) -0.009(4) 0.001(3)
C23 0.226(9) 0.040(3) 0.030(3) -0.008(2) 0.021(4) 0.013(4)
C24 0.038(3) 0.042(3) 0.067(3) -0.006(3) -0.007(2) 0.011(2)
C25 0.049(3) 0.059(3) 0.052(3) -0.012(2) -0.005(3) -0.011(2)
C26 0.067(3) 0.043(2) 0.051(3) -0.009(2) -0.020(3) -0.009(3)
C27 0.070(4) 0.055(3) 0.040(3) -0.009(2) -0.006(2) -0.026(3)

loop_
_atom_type_symbol
_atom_type_description
_atom_type_scat_dispersion_real
_atom_type_scat_dispersion_imag
_atom_type_scat_source
C C 0.0033 0.0016 'International Tables Vol C Tables 4.2.6.8 and 6.1.1.4'
H H 0.0000 0.0000 'International Tables Vol C Tables 4.2.6.8 and 6.1.1.4'
D D 0.0000 0.0000 'International Tables Vol C Tables 4.2.6.8 and 6.1.1.4'
Ga Ga 0.2307 1.6083 'International Tables Vol C Tables 4.2.6.8 and 6.1.1.4'
N N 0.0061 0.0033 'International Tables Vol C Tables 4.2.6.8 and 6.1.1.4'
P P 0.1023 0.0942 'International Tables Vol C Tables 4.2.6.8 and 6.1.1.4'

loop_
_geom_angle_atom_site_label_1
_geom_angle_atom_site_label_2
_geom_angle_atom_site_label_3
_geom_angle
_geom_angle_site_symmetry_1
_geom_angle_site_symmetry_3
_geom_angle_publ_flag
Ga1 Ga1 P1 116.95(11) 3_666 . ?
N1 Ga1 Ga1 113.13(10) . 3_666 ?
N1 Ga1 P1 82.66(15) . . ?
Ga1A Ga1A P1A 119.0(3) 3_666 . ?
N1 Ga1A Ga1A 107.79(13) . 3_666 ?
N1 Ga1A P1A 82.9(4) . . ?
C7 P1 Ga1 94.6(3) . . ?
C7 P1 C8 108.1(4) . . ?
C7 P1 C12 108.2(4) . . ?
C8 P1 Ga1 122.4(4) . . ?
C8 P1 C12 114.1(5) . . ?
C12 P1 Ga1 107.1(3) . . ?
C7 P1A Ga1A 93.4(7) . . ?
C7 P1A C8A 112.4(10) . . ?
C7 P1A C12A 112.7(8) . . ?
C8A P1A Ga1A 109.0(8) . . ?
C8A P1A C12A 107.9(11) . . ?
C12A P1A Ga1A 120.9(8) . . ?
C1 N1 Ga1 117.8(3) . . ?
C1 N1 Ga1A 109.8(3) . . ?
C1 N1 C16 120.9(3) . . ?
C16 N1 Ga1 120.8(2) . . ?
C16 N1 Ga1A 118.9(2) . . ?
N1 C1 C2 124.5(4) . . ?
N1 C1 C5A 125.0(5) . . ?
N1 C1 C7 126.8(4) . . ?
C7 C1 C2 108.6(3) . . ?
C7 C1 C5A 101.0(5) . . ?
C1 C2 H2 116.7 . . ?
C3 C2 C1 102.2(5) . . ?
C3 C2 H2 116.7 . . ?
C6 C2 C1 101.4(4) . . ?
C6 C2 H2 116.7 . . ?
C6 C2 C3 100.6(5) . . ?
C2 C3 H3A 111.0 . . ?
C2 C3 H3B 111.0 . . ?
C2 C3 C4 103.6(5) . . ?
H3A C3 H3B 109.0 . . ?
C4 C3 H3A 111.0 . . ?
C4 C3 H3B 111.0 . . ?
C3 C4 H4A 111.3 . . ?
C3 C4 H4B 111.3 . . ?
H4A C4 H4B 109.2 . . ?
C5 C4 C3 102.4(5) . . ?
C5 C4 H4A 111.3 . . ?
C5 C4 H4B 111.3 . . ?
C4 C5 H5 115.4 . . ?
C4 C5 C6 100.1(5) . . ?
C4 C5 C7 105.3(5) . . ?
C6 C5 H5 115.4 . . ?
C6 C5 C7 103.3(5) . . ?
C7 C5 H5 115.4 . . ?
C2 C6 C5 94.1(5) . . ?
C2 C6 H6A 112.9 . . ?
C2 C6 H6B 112.9 . . ?
C5 C6 H6A 112.9 . . ?
C5 C6 H6B 112.9 . . ?
H6A C6 H6B 110.3 . . ?
C3A C2A H2A 117.9 . . ?
C3A C2A C6A 98.8(9) . . ?
C3A C2A C7 97.2(10) . . ?
C6A C2A H2A 117.9 . . ?
C6A C2A C7 103.6(8) . . ?
C7 C2A H2A 117.9 . . ?
C2A C3A H3AA 111.4 . . ?
C2A C3A H3AB 111.4 . . ?
C2A C3A C4A 102.1(10) . . ?
H3AA C3A H3AB 109.2 . . ?
C4A C3A H3AA 111.4 . . ?
C4A C3A H3AB 111.4 . . ?
C3A C4A H4AA 111.0 . . ?
C3A C4A H4AB 111.0 . . ?
H4AA C4A H4AB 109.0 . . ?
C5A C4A C3A 103.6(10) . . ?
C5A C4A H4AA 111.0 . . ?
C5A C4A H4AB 111.0 . . ?
C1 C5A H5A 115.1 . . ?
C4A C5A C1 97.6(12) . . ?
C4A C5A H5A 115.1 . . ?
C4A C5A C6A 100.5(10) . . ?
C6A C5A C1 111.2(10) . . ?
C6A C5A H5A 115.1 . . ?
C2A C6A H6AA 113.1 . . ?
C2A C6A H6AB 113.1 . . ?
C5A C6A C2A 92.8(9) . . ?
C5A C6A H6AA 113.1 . . ?
C5A C6A H6AB 113.1 . . ?
H6AA C6A H6AB 110.5 . . ?
C1 C7 P1 116.9(3) . . ?
C1 C7 P1A 117.2(6) . . ?
C1 C7 C5 104.0(4) . . ?
C1 C7 C2A 111.0(5) . . ?
C5 C7 P1 139.0(4) . . ?
C2A C7 P1A 129.1(7) . . ?
C9 C8 P1 105.3(7) . . ?
C9 C8 C10 106.5(9) . . ?
C11 C8 P1 111.6(7) . . ?
C11 C8 C9 109.3(9) . . ?
C11 C8 C10 112.9(9) . . ?
C10 C8 P1 110.8(7) . . ?
C8 C9 H9A 109.5 . . ?
C8 C9 H9B 109.5 . . ?
C8 C9 H9C 109.5 . . ?
H9A C9 H9B 109.5 . . ?
H9A C9 H9C 109.5 . . ?
H9B C9 H9C 109.5 . . ?
H10A C10A H10B 109.5 . . ?
H10A C10A H10C 109.5 . . ?
H10B C10A H10C 109.5 . . ?
C8A C10A H10A 109.5 . . ?
C8A C10A H10B 109.5 . . ?
C8A C10A H10C 109.5 . . ?
C8 C11 H11A 109.5 . . ?
C8 C11 H11B 109.5 . . ?
C8 C11 H11C 109.5 . . ?
H11A C11 H11B 109.5 . . ?
H11A C11 H11C 109.5 . . ?
H11B C11 H11C 109.5 . . ?
C10A C8A P1A 117.5(17) . . ?
C10A C8A C9A 114.2(18) . . ?
C10A C8A C11A 103(2) . . ?
C9A C8A P1A 101.6(15) . . ?
C11A C8A P1A 113.2(16) . . ?
C11A C8A C9A 107.7(15) . . ?
C8A C9A H9AA 109.5 . . ?
C8A C9A H9AB 109.5 . . ?
C8A C9A H9AC 109.5 . . ?
H9AA C9A H9AB 109.5 . . ?
H9AA C9A H9AC 109.5 . . ?
H9AB C9A H9AC 109.5 . . ?
C8 C10 H10D 109.5 . . ?
C8 C10 H10E 109.5 . . ?
C8 C10 H10F 109.5 . . ?
H10D C10 H10E 109.5 . . ?
H10D C10 H10F 109.5 . . ?
H10E C10 H10F 109.5 . . ?
C8A C11A H11D 109.5 . . ?
C8A C11A H11E 109.5 . . ?
C8A C11A H11F 109.5 . . ?
H11D C11A H11E 109.5 . . ?
H11D C11A H11F 109.5 . . ?
H11E C11A H11F 109.5 . . ?
C13 C12 P1 112.8(7) . . ?
C13 C12 C15 109.0(8) . . ?
C14 C12 P1 109.0(6) . . ?
C14 C12 C13 112.7(7) . . ?
C14 C12 C15 108.5(7) . . ?
C15 C12 P1 104.5(5) . . ?
C12 C13 H13A 109.5 . . ?
C12 C13 H13B 109.5 . . ?
C12 C13 H13C 109.5 . . ?
H13A C13 H13B 109.5 . . ?
H13A C13 H13C 109.5 . . ?
H13B C13 H13C 109.5 . . ?
C12 C14 H14A 109.5 . . ?
C12 C14 H14B 109.5 . . ?
C12 C14 H14C 109.5 . . ?
H14A C14 H14B 109.5 . . ?
H14A C14 H14C 109.5 . . ?
H14B C14 H14C 109.5 . . ?
C12 C15 H15A 109.5 . . ?
C12 C15 H15B 109.5 . . ?
C12 C15 H15C 109.5 . . ?
H15A C15 H15B 109.5 . . ?
H15A C15 H15C 109.5 . . ?
H15B C15 H15C 109.5 . . ?
C13A C12A P1A 116.5(16) . . ?
C13A C12A C15A 107.2(16) . . ?
C14A C12A P1A 113.0(13) . . ?
C14A C12A C13A 107.3(15) . . ?
C14A C12A C15A 107.6(16) . . ?
C15A C12A P1A 104.7(14) . . ?
C12A C13A H13D 109.5 . . ?
C12A C13A H13E 109.5 . . ?
C12A C13A H13F 109.5 . . ?
H13D C13A H13E 109.5 . . ?
H13D C13A H13F 109.5 . . ?
H13E C13A H13F 109.5 . . ?
C12A C14A H14D 109.5 . . ?
C12A C14A H14E 109.5 . . ?
C12A C14A H14F 109.5 . . ?
H14D C14A H14E 109.5 . . ?
H14D C14A H14F 109.5 . . ?
H14E C14A H14F 109.5 . . ?
C12A C15A H15D 109.5 . . ?
C12A C15A H15E 109.5 . . ?
C12A C15A H15F 109.5 . . ?
H15D C15A H15E 109.5 . . ?
H15D C15A H15F 109.5 . . ?
H15E C15A H15F 109.5 . . ?
C17 C16 N1 119.6(4) . . ?
C21 C16 N1 121.2(4) . . ?
C21 C16 C17 119.1(4) . . ?
C16 C17 C22 120.1(5) . . ?
C18 C17 C16 118.8(5) . . ?
C18 C17 C22 121.1(5) . . ?
C17 C18 H18 118.6 . . ?
C19 C18 C17 122.9(5) . . ?
C19 C18 H18 118.6 . . ?
C18 C19 C20 117.6(4) . . ?
C18 C19 C23 120.0(6) . . ?
C20 C19 C23 122.4(6) . . ?
C19 C20 H20 118.9 . . ?
C19 C20 C21 122.1(5) . . ?
C21 C20 H20 118.9 . . ?
C16 C21 C24 119.0(4) . . ?
C20 C21 C16 119.4(4) . . ?
C20 C21 C24 121.6(4) . . ?
C17 C22 H22A 109.5 . . ?
C17 C22 H22B 109.5 . . ?
C17 C22 H22C 109.5 . . ?
H22A C22 H22B 109.5 . . ?
H22A C22 H22C 109.5 . . ?
H22B C22 H22C 109.5 . . ?
C19 C23 H23A 109.5 . . ?
C19 C23 H23B 109.5 . . ?
C19 C23 H23C 109.5 . . ?
H23A C23 H23B 109.5 . . ?
H23A C23 H23C 109.5 . . ?
H23B C23 H23C 109.5 . . ?
C21 C24 H24A 109.5 . . ?
C21 C24 H24B 109.5 . . ?
C21 C24 H24C 109.5 . . ?
H24A C24 H24B 109.5 . . ?
H24A C24 H24C 109.5 . . ?
H24B C24 H24C 109.5 . . ?
C26 C25 D25 119.9 . . ?
C27 C25 D25 119.9 3_766 . ?
C27 C25 C26 120.1(5) 3_766 . ?
C25 C26 D26 120.3 . . ?
C27 C26 C25 119.4(5) . . ?
C27 C26 D26 120.3 . . ?
C25 C27 D27 119.7 3_766 . ?
C26 C27 C25 120.5(5) . 3_766 ?
C26 C27 D27 119.7 . . ?

loop_
_geom_bond_atom_site_label_1
_geom_bond_atom_site_label_2
_geom_bond_distance
_geom_bond_site_symmetry_2
_geom_bond_publ_flag
Ga1 Ga1 2.4796(12) 3_666 ?
Ga1 P1 2.513(6) . ?
Ga1 N1 2.002(3) . ?
Ga1A Ga1A 2.468(3) 3_666 ?
Ga1A P1A 2.472(16) . ?
Ga1A N1 2.096(3) . ?
P1 C7 1.749(7) . ?
P1 C8 1.847(11) . ?
P1 C12 1.862(8) . ?
P1A C7 1.760(16) . ?
P1A C8A 1.88(3) . ?
P1A C12A 1.96(2) . ?
N1 C1 1.335(4) . ?
N1 C16 1.418(4) . ?
C1 C2 1.548(7) . ?
C1 C5A 1.547(16) . ?
C1 C7 1.374(5) . ?
C2 H2 1.0000 . ?
C2 C3 1.543(8) . ?
C2 C6 1.528(8) . ?
C3 H3A 0.9900 . ?
C3 H3B 0.9900 . ?
C3 C4 1.548(8) . ?
C4 H4A 0.9900 . ?
C4 H4B 0.9900 . ?
C4 C5 1.536(9) . ?
C5 H5 1.0000 . ?
C5 C6 1.538(8) . ?
C5 C7 1.556(7) . ?
C6 H6A 0.9900 . ?
C6 H6B 0.9900 . ?
C2A H2A 1.0000 . ?
C2A C3A 1.545(16) . ?
C2A C6A 1.553(15) . ?
C2A C7 1.602(13) . ?
C3A H3AA 0.9900 . ?
C3A H3AB 0.9900 . ?
C3A C4A 1.556(17) . ?
C4A H4AA 0.9900 . ?
C4A H4AB 0.9900 . ?
C4A C5A 1.532(18) . ?
C5A H5A 1.0000 . ?
C5A C6A 1.543(16) . ?
C6A H6AA 0.9900 . ?
C6A H6AB 0.9900 . ?
C8 C9 1.550(11) . ?
C8 C11 1.501(11) . ?
C8 C10 1.580(15) . ?
C9 H9A 0.9800 . ?
C9 H9B 0.9800 . ?
C9 H9C 0.9800 . ?
C10A H10A 0.9800 . ?
C10A H10B 0.9800 . ?
C10A H10C 0.9800 . ?
C10A C8A 1.42(3) . ?
C11 H11A 0.9800 . ?
C11 H11B 0.9800 . ?
C11 H11C 0.9800 . ?
C8A C9A 1.520(18) . ?
C8A C11A 1.49(2) . ?
C9A H9AA 0.9800 . ?
C9A H9AB 0.9800 . ?
C9A H9AC 0.9800 . ?
C10 H10D 0.9800 . ?
C10 H10E 0.9800 . ?
C10 H10F 0.9800 . ?
C11A H11D 0.9800 . ?
C11A H11E 0.9800 . ?
C11A H11F 0.9800 . ?
C12 C13 1.521(9) . ?
C12 C14 1.508(11) . ?
C12 C15 1.546(11) . ?
C13 H13A 0.9800 . ?
C13 H13B 0.9800 . ?
C13 H13C 0.9800 . ?
C14 H14A 0.9800 . ?
C14 H14B 0.9800 . ?
C14 H14C 0.9800 . ?
C15 H15A 0.9800 . ?
C15 H15B 0.9800 . ?
C15 H15C 0.9800 . ?
C12A C13A 1.540(18) . ?
C12A C14A 1.52(2) . ?
C12A C15A 1.556(19) . ?
C13A H13D 0.9800 . ?
C13A H13E 0.9800 . ?
C13A H13F 0.9800 . ?
C14A H14D 0.9800 . ?
C14A H14E 0.9800 . ?
C14A H14F 0.9800 . ?
C15A H15D 0.9800 . ?
C15A H15E 0.9800 . ?
C15A H15F 0.9800 . ?
C16 C17 1.400(6) . ?
C16 C21 1.395(5) . ?
C17 C18 1.383(7) . ?
C17 C22 1.512(6) . ?
C18 H18 0.9500 . ?
C18 C19 1.368(7) . ?
C19 C20 1.373(7) . ?
C19 C23 1.518(6) . ?
C20 H20 0.9500 . ?
C20 C21 1.384(6) . ?
C21 C24 1.509(6) . ?
C22 H22A 0.9800 . ?
C22 H22B 0.9800 . ?
C22 H22C 0.9800 . ?
C23 H23A 0.9800 . ?
C23 H23B 0.9800 . ?
C23 H23C 0.9800 . ?
C24 H24A 0.9800 . ?
C24 H24B 0.9800 . ?
C24 H24C 0.9800 . ?
C25 D25 0.9500 . ?
C25 C26 1.387(7) . ?
C25 C27 1.370(7) 3_766 ?
C26 D26 0.9500 . ?
C26 C27 1.366(6) . ?
C27 D27 0.9500 . ?

loop_
_geom_torsion_atom_site_label_1
_geom_torsion_atom_site_label_2
_geom_torsion_atom_site_label_3
_geom_torsion_atom_site_label_4
_geom_torsion
_geom_torsion_site_symmetry_1
_geom_torsion_site_symmetry_2
_geom_torsion_site_symmetry_3
_geom_torsion_site_symmetry_4
_geom_torsion_publ_flag
Ga1 P1 C7 C1 -6.2(4) . . . . ?
Ga1 P1 C7 C5 178.4(6) . . . . ?
Ga1 P1 C8 C9 44.8(8) . . . . ?
Ga1 P1 C8 C11 -73.7(9) . . . . ?
Ga1 P1 C8 C10 159.5(6) . . . . ?
Ga1 P1 C12 C13 -166.5(6) . . . . ?
Ga1 P1 C12 C14 67.6(7) . . . . ?
Ga1 P1 C12 C15 -48.2(6) . . . . ?
Ga1 N1 C1 C2 -174.4(4) . . . . ?
Ga1 N1 C1 C7 10.1(7) . . . . ?
Ga1 N1 C16 C17 70.5(4) . . . . ?
Ga1 N1 C16 C21 -106.6(4) . . . . ?
Ga1A P1A C7 C1 10.3(5) . . . . ?
Ga1A P1A C7 C2A 169.7(7) . . . . ?
Ga1A P1A C8A C10A -177.7(16) . . . . ?
Ga1A P1A C8A C9A 57.0(15) . . . . ?
Ga1A P1A C8A C11A -58.2(17) . . . . ?
Ga1A N1 C1 C5A -178.2(8) . . . . ?
Ga1A N1 C1 C7 -33.7(6) . . . . ?
Ga1A N1 C16 C17 117.7(4) . . . . ?
Ga1A N1 C16 C21 -59.4(4) . . . . ?
N1 C1 C2 C3 112.6(5) . . . . ?
N1 C1 C2 C6 -143.8(5) . . . . ?
N1 C1 C5A C4A -134.6(8) . . . . ?
N1 C1 C5A C6A 121.0(9) . . . . ?
N1 C1 C7 P1 -0.8(7) . . . . ?
N1 C1 C7 P1A 13.7(8) . . . . ?
N1 C1 C7 C5 176.1(5) . . . . ?
N1 C1 C7 C2A -149.3(7) . . . . ?
N1 C16 C17 C18 -178.7(4) . . . . ?
N1 C16 C17 C22 2.4(6) . . . . ?
N1 C16 C21 C20 178.6(4) . . . . ?
N1 C16 C21 C24 0.0(5) . . . . ?
C1 N1 C16 C17 -100.8(5) . . . . ?
C1 N1 C16 C21 82.1(5) . . . . ?
C1 C2 C3 C4 70.6(5) . . . . ?
C1 C2 C6 C5 -48.4(6) . . . . ?
C1 C5A C6A C2A 44.3(12) . . . . ?
C2 C1 C7 P1 -176.9(4) . . . . ?
C2 C1 C7 C5 0.0(6) . . . . ?
C2 C3 C4 C5 -3.2(7) . . . . ?
C3 C2 C6 C5 56.5(6) . . . . ?
C3 C4 C5 C6 38.8(6) . . . . ?
C3 C4 C5 C7 -68.1(6) . . . . ?
C4 C5 C6 C2 -58.9(6) . . . . ?
C4 C5 C7 P1 -112.0(6) . . . . ?
C4 C5 C7 C1 72.2(5) . . . . ?
C6 C2 C3 C4 -33.7(6) . . . . ?
C6 C5 C7 P1 143.4(6) . . . . ?
C6 C5 C7 C1 -32.4(6) . . . . ?
C2A C3A C4A C5A 4.4(16) . . . . ?
C3A C2A C6A C5A 60.7(11) . . . . ?
C3A C2A C7 P1A 124.9(8) . . . . ?
C3A C2A C7 C1 -74.7(8) . . . . ?
C3A C4A C5A C1 -79.3(13) . . . . ?
C3A C4A C5A C6A 34.1(15) . . . . ?
C4A C5A C6A C2A -58.2(13) . . . . ?
C5A C1 C7 P1A 164.7(7) . . . . ?
C5A C1 C7 C2A 1.7(10) . . . . ?
C6A C2A C3A C4A -41.0(13) . . . . ?
C6A C2A C7 P1A -134.2(9) . . . . ?
C6A C2A C7 C1 26.2(11) . . . . ?
C7 P1 C8 C9 -63.1(8) . . . . ?
C7 P1 C8 C11 178.4(8) . . . . ?
C7 P1 C8 C10 51.7(8) . . . . ?
C7 P1 C12 C13 -65.6(8) . . . . ?
C7 P1 C12 C14 168.5(6) . . . . ?
C7 P1 C12 C15 52.7(6) . . . . ?
C7 P1A C8A C10A 80.2(19) . . . . ?
C7 P1A C8A C9A -45.1(16) . . . . ?
C7 P1A C8A C11A -160.3(14) . . . . ?
C7 C1 C2 C3 -71.3(5) . . . . ?
C7 C1 C2 C6 32.4(6) . . . . ?
C7 C1 C5A C4A 73.7(10) . . . . ?
C7 C1 C5A C6A -30.7(11) . . . . ?
C7 C5 C6 C2 49.6(6) . . . . ?
C7 C2A C3A C4A 64.1(12) . . . . ?
C7 C2A C6A C5A -38.9(11) . . . . ?
C8 P1 C7 C1 120.1(5) . . . . ?
C8 P1 C7 C5 -55.3(8) . . . . ?
C8 P1 C12 C13 54.8(9) . . . . ?
C8 P1 C12 C14 -71.1(8) . . . . ?
C8 P1 C12 C15 173.1(6) . . . . ?
C8A P1A C7 C1 122.4(10) . . . . ?
C8A P1A C7 C2A -78.2(12) . . . . ?
C12 P1 C7 C1 -115.9(5) . . . . ?
C12 P1 C7 C5 68.7(7) . . . . ?
C12 P1 C8 C9 176.5(7) . . . . ?
C12 P1 C8 C11 58.0(9) . . . . ?
C12 P1 C8 C10 -68.8(9) . . . . ?
C12A P1A C7 C1 -115.4(9) . . . . ?
C12A P1A C7 C2A 44.1(13) . . . . ?
C12A P1A C8A C10A -45(2) . . . . ?
C12A P1A C8A C9A -170.0(13) . . . . ?
C12A P1A C8A C11A 74.8(17) . . . . ?
C16 N1 C1 C2 -2.8(7) . . . . ?
C16 N1 C1 C5A 37.2(10) . . . . ?
C16 N1 C1 C7 -178.3(4) . . . . ?
C16 C17 C18 C19 1.0(7) . . . . ?
C17 C16 C21 C20 1.5(6) . . . . ?
C17 C16 C21 C24 -177.1(4) . . . . ?
C17 C18 C19 C20 -0.3(7) . . . . ?
C17 C18 C19 C23 179.4(4) . . . . ?
C18 C19 C20 C21 0.2(7) . . . . ?
C19 C20 C21 C16 -0.8(6) . . . . ?
C19 C20 C21 C24 177.8(4) . . . . ?
C21 C16 C17 C18 -1.6(6) . . . . ?
C21 C16 C17 C22 179.5(4) . . . . ?
C22 C17 C18 C19 179.9(4) . . . . ?
C23 C19 C20 C21 -179.5(4) . . . . ?
C25 C26 C27 C25 -0.2(8) . . . 3_766 ?
C27 C25 C26 C27 0.2(8) 3_766 . . . ?

loop_
_twin_individual_id
_twin_individual_mass_fraction_refined
1 0.5662(11)
2 0.4338(11)
